data_4336264
loop_
_publ_author_name
'Xiao-Min Li'
'Ya-Guang Chen'
'Chunnian Su'
'Shi Zhou'
'Qun Tang'
'Tian Shi'

_publ_section_title
;
 Functionalized Pentamolybdodiphosphate-Based Inorganic-Organic Hybrids:
 Synthesis, Structure, and Properties
;
_journal_name_full 'Inorganic Chemistry'
_journal_page_first 11422
_journal_page_last 11427
_journal_paper_doi 10.1021/ic401726a
_journal_volume 52
_journal_year 2013
_chemical_formula_sum 'C26 H37 Cu Mo5 N4 O31 P2'
_chemical_formula_weight 1506.79
_chemical_name_systematic
; 
 ? 
;
_space_group_IT_number 2
_symmetry_cell_setting triclinic
_symmetry_space_group_name_Hall '-P 1'
_symmetry_space_group_name_H-M 'P -1'
_atom_sites_solution_hydrogens geom
_atom_sites_solution_primary direct
_atom_sites_solution_secondary difmap
_audit_creation_method SHELXL-97
_cell_angle_alpha 88.945(5)
_cell_angle_beta 86.593(5)
_cell_angle_gamma 70.698(5)
_cell_formula_units_Z 2
_cell_length_a 9.722(5)
_cell_length_b 11.116(5)
_cell_length_c 20.960(5)
_cell_measurement_reflns_used 5000
_cell_measurement_temperature 293(2)
_cell_measurement_theta_max 25
_cell_measurement_theta_min 3
_cell_volume 2134.0(15)
_computing_structure_refinement 'SHELXL-97 (Sheldrick, 1997)'
_computing_structure_solution 'SHELXS-97 (Sheldrick, 1990)'
_diffrn_ambient_temperature 293(2)
_diffrn_measured_fraction_theta_full 0.992
_diffrn_measured_fraction_theta_max 0.992
_diffrn_measurement_device_type CCD
_diffrn_measurement_method '/w scan'
_diffrn_radiation_monochromator graphite
_diffrn_radiation_source 'fine-focus sealed tube'
_diffrn_radiation_type MoK\a
_diffrn_radiation_wavelength 0.71069
_diffrn_reflns_av_R_equivalents 0.0245
_diffrn_reflns_av_sigmaI/netI 0.0456
_diffrn_reflns_limit_h_max 9
_diffrn_reflns_limit_h_min -11
_diffrn_reflns_limit_k_max 9
_diffrn_reflns_limit_k_min -13
_diffrn_reflns_limit_l_max 25
_diffrn_reflns_limit_l_min -23
_diffrn_reflns_number 13578
_diffrn_reflns_theta_full 25.75
_diffrn_reflns_theta_max 25.75
_diffrn_reflns_theta_min 3.04
_diffrn_standards_number 0
_exptl_absorpt_coefficient_mu 2.100
_exptl_absorpt_correction_type multi-scan
_exptl_crystal_colour 'pale blue'
_exptl_crystal_density_diffrn 2.345
_exptl_crystal_description block
_exptl_crystal_F_000 1476
_exptl_crystal_size_max 0.11
_exptl_crystal_size_mid 0.11
_exptl_crystal_size_min 0.10
_refine_diff_density_max 1.030
_refine_diff_density_min -1.219
_refine_diff_density_rms 0.140
_refine_ls_extinction_coef 0.00087(15)
_refine_ls_extinction_expression Fc^*^=kFc[1+0.001xFc^2^\l^3^/sin(2\q)]^-1/4^
_refine_ls_extinction_method SHELXL
_refine_ls_goodness_of_fit_ref 1.032
_refine_ls_hydrogen_treatment refall
_refine_ls_matrix_type full
_refine_ls_number_parameters 623
_refine_ls_number_reflns 8089
_refine_ls_number_restraints 0
_refine_ls_restrained_S_all 1.032
_refine_ls_R_factor_all 0.0465
_refine_ls_R_factor_gt 0.0416
_refine_ls_shift/su_max 0.000
_refine_ls_shift/su_mean 0.000
_refine_ls_structure_factor_coef Fsqd
_refine_ls_weighting_details 'calc w=1/[\s^2^(Fo^2^)+(0.0319P)^2^+15.7090P] where P=(Fo^2^+2Fc^2^)/3'
_refine_ls_weighting_scheme calc
_refine_ls_wR_factor_gt 0.0980
_refine_ls_wR_factor_ref 0.1007
_reflns_number_gt 7326
_reflns_number_total 8089
_reflns_threshold_expression >2sigma(I)
_cod_data_source_file ic401726a_si_002.cif
_cod_data_source_block l10
_cod_original_formula_sum 'C26 H37 Cu1 Mo5 N4 O31 P2'
_cod_database_code 4336264

loop_
_symmetry_equiv_pos_as_xyz
'x, y, z'
'-x, -y, -z'

loop_
_atom_site_label
_atom_site_type_symbol
_atom_site_fract_x
_atom_site_fract_y
_atom_site_fract_z
_atom_site_U_iso_or_equiv
_atom_site_adp_type
_atom_site_occupancy
_atom_site_symmetry_multiplicity
_atom_site_calc_flag
_atom_site_refinement_flags
Mo1 Mo 0.18841(5) 0.63424(4) -0.12308(2) 0.01266(12) Uani 1 1 d .
Mo2 Mo 0.32744(5) 0.87758(4) -0.12184(2) 0.01302(12) Uani 1 1 d .
Mo3 Mo 0.25718(5) 0.76023(5) -0.37613(2) 0.02028(13) Uani 1 1 d .
Mo4 Mo 0.12671(5) 0.57816(5) -0.27457(2) 0.01720(13) Uani 1 1 d .
Mo5 Mo 0.44472(5) 0.90337(5) -0.28962(2) 0.01854(13) Uani 1 1 d .
P1 P 0.09835(14) 0.88490(13) -0.23423(7) 0.0153(3) Uani 1 1 d .
P2 P 0.45344(14) 0.61427(13) -0.24147(7) 0.0147(3) Uani 1 1 d .
O1 O 0.5483(4) 0.6923(4) -0.26280(19) 0.0198(8) Uani 1 1 d .
OW1 O 1.0559(6) 0.2215(5) -0.2080(3) 0.0532(15) Uani 1 1 d .
H99A H 1.0288 0.1525 -0.2001 0.064 Uiso 1 1 d R
H99B H 1.1504 0.2153 -0.2070 0.064 Uiso 1 1 d R
O2 O 0.1258(4) 0.9577(4) -0.17932(19) 0.0197(8) Uani 1 1 d .
OW2 O -0.1636(7) -0.7501(6) 0.5447(3) 0.0636(18) Uani 1 1 d .
H98A H -0.1684 -0.7305 0.5864 0.076 Uiso 1 1 d R
H98B H -0.1473 -0.8312 0.5327 0.076 Uiso 1 1 d R
OW3 O 0.5287(5) -0.3216(5) 0.3722(3) 0.0452(13) Uani 1 1 d .
H99C H 0.4825 -0.3798 0.3752 0.054 Uiso 1 1 d R
H99D H 0.5960 -0.3231 0.4002 0.054 Uiso 1 1 d R
OW4 O -0.2893(5) 0.7299(5) 0.1574(2) 0.0411(12) Uani 1 1 d .
H99E H -0.3808 0.7855 0.1570 0.049 Uiso 1 1 d R
H99F H -0.2579 0.6863 0.1933 0.049 Uiso 1 1 d R
O4 O 0.2075(4) 0.5193(4) -0.19412(18) 0.0178(8) Uani 1 1 d .
O7 O 0.7113(5) 0.4113(5) -0.3490(2) 0.0401(12) Uani 1 1 d .
O8 O -0.4434(5) 1.1581(5) -0.2248(3) 0.0456(13) Uani 1 1 d .
O10 O 0.4245(4) 0.8157(4) -0.36765(19) 0.0228(9) Uani 1 1 d .
O12 O 0.1036(4) 0.7022(4) -0.3408(2) 0.0239(9) Uani 1 1 d .
O13 O 0.4848(4) 0.8000(4) -0.08344(19) 0.0194(8) Uani 1 1 d .
O15 O 0.1930(5) 0.4397(4) -0.3180(2) 0.0286(10) Uani 1 1 d .
O16 O -0.0534(4) 0.5939(4) -0.2579(2) 0.0275(10) Uani 1 1 d .
O17 O 0.0842(4) 0.7574(4) -0.21145(18) 0.0167(8) Uani 1 1 d .
O20 O 0.4155(4) 0.9141(4) -0.19877(19) 0.0206(9) Uani 1 1 d .
O21 O 0.3700(4) 0.6708(4) -0.17789(18) 0.0174(8) Uani 1 1 d .
O22 O 0.2064(4) 0.7843(4) -0.08627(18) 0.0184(8) Uani 1 1 d .
O25 O 0.2878(4) 0.5171(4) -0.0747(2) 0.0259(9) Uani 1 1 d .
O27 O 0.2237(4) 0.8650(4) -0.28591(18) 0.0175(8) Uani 1 1 d .
O28 O 0.0113(4) 0.6569(4) -0.0959(2) 0.0214(9) Uani 1 1 d .
O36 O 0.1489(5) 0.8821(5) -0.4191(2) 0.0353(11) Uani 1 1 d .
O1W O -0.2574(4) 0.7420(4) -0.1685(2) 0.0251(9) Uani 1 1 d .
H99G H -0.1743 0.7202 -0.1935 0.030 Uiso 1 1 d R
H99H H -0.3443 0.7691 -0.1864 0.030 Uiso 1 1 d R
O2W O -0.2480(5) 0.7241(5) 0.0230(2) 0.0419(12) Uani 1 1 d .
H40B H -0.2037 0.6480 0.0345 0.063 Uiso 1 1 d R
H40C H -0.2040 0.7729 0.0358 0.063 Uiso 1 1 d R
O46 O 0.3491(4) 0.6096(4) -0.29272(18) 0.0186(8) Uani 1 1 d .
O47 O 0.2647(4) 1.0196(4) -0.0819(2) 0.0240(9) Uani 1 1 d .
O48 O 0.6199(5) 0.8964(4) -0.3050(2) 0.0312(10) Uani 1 1 d .
O49 O 0.3407(5) 0.6447(5) -0.4323(2) 0.0334(11) Uani 1 1 d .
O50 O 0.3490(5) 1.0556(4) -0.3087(2) 0.0329(11) Uani 1 1 d .
O51 O -0.3114(5) 1.1437(4) -0.3158(2) 0.0360(11) Uani 1 1 d .
H51A H -0.3853 1.1990 -0.3271 0.054 Uiso 1 1 calc R
O52 O 0.9256(5) 0.3145(5) -0.3105(3) 0.0449(13) Uani 1 1 d .
H52A H 0.9487 0.3003 -0.3485 0.067 Uiso 1 1 calc R
C1 C -0.1186(7) 0.4479(6) -0.0717(4) 0.0401(18) Uani 1 1 d .
H1A H -0.0307 0.4646 -0.0744 0.048 Uiso 1 1 calc R
C2 C -0.1129(7) 0.3232(6) -0.0680(4) 0.0351(17) Uani 1 1 d .
H2A H -0.0232 0.2582 -0.0683 0.042 Uiso 1 1 calc R
C3 C -0.2420(6) 0.2941(6) -0.0637(3) 0.0208(12) Uani 1 1 d .
C4 C -0.3693(7) 0.3980(6) -0.0628(3) 0.0286(14) Uani 1 1 d .
H3A H -0.4590 0.3847 -0.0597 0.034 Uiso 1 1 calc R
C5 C -0.3652(7) 0.5200(6) -0.0666(3) 0.0293(14) Uani 1 1 d .
H4A H -0.4532 0.5871 -0.0654 0.035 Uiso 1 1 calc R
C6 C -0.1265(6) 0.9366(6) -0.0622(3) 0.0253(13) Uani 1 1 d .
H5A H -0.0405 0.8682 -0.0593 0.030 Uiso 1 1 calc R
C7 C -0.1193(6) 1.0572(6) -0.0609(3) 0.0221(13) Uani 1 1 d .
H6A H -0.0293 1.0689 -0.0585 0.027 Uiso 1 1 calc R
C8 C -0.2447(6) 1.1620(5) -0.0630(3) 0.0181(12) Uani 1 1 d .
C9 C -0.3738(7) 1.1351(6) -0.0670(3) 0.0287(15) Uani 1 1 d .
H7A H -0.4619 1.2017 -0.0684 0.034 Uiso 1 1 calc R
C10 C -0.3728(7) 1.0118(6) -0.0688(4) 0.0323(16) Uani 1 1 d .
H8A H -0.4611 0.9971 -0.0711 0.039 Uiso 1 1 calc R
C11 C 0.6689(7) 0.6137(8) -0.4788(3) 0.0395(18) Uani 1 1 d .
H11A H 0.5812 0.6235 -0.4972 0.047 Uiso 1 1 calc R
C12 C 0.7991(7) 0.5481(8) -0.5112(3) 0.0377(18) Uani 1 1 d .
H10A H 0.7997 0.5135 -0.5514 0.045 Uiso 1 1 calc R
C13 C 0.9292(6) 0.5344(6) -0.4832(3) 0.0226(13) Uani 1 1 d .
C14 C 0.9204(8) 0.5849(9) -0.4238(4) 0.050(2) Uani 1 1 d .
H9A H 1.0059 0.5750 -0.4034 0.060 Uiso 1 1 calc R
C15 C 0.7886(8) 0.6500(8) -0.3932(4) 0.045(2) Uani 1 1 d .
H12A H 0.7852 0.6845 -0.3528 0.054 Uiso 1 1 calc R
C16 C 0.1849(12) -0.9452(11) 0.4639(6) 0.074(3) Uani 1 1 d .
H13A H 0.1283 -0.9618 0.4332 0.089 Uiso 1 1 calc R
C17 C 0.3312(11) -0.9940(10) 0.4577(5) 0.063(3) Uani 1 1 d .
H16A H 0.3747 -1.0432 0.4219 0.075 Uiso 1 1 calc R
C18 C 0.4194(9) -0.9735(7) 0.5029(4) 0.0431(18) Uani 1 1 d .
C19 C 0.3468(11) -0.8980(8) 0.5537(4) 0.054(2) Uani 1 1 d .
H15A H 0.4002 -0.8785 0.5849 0.064 Uiso 1 1 calc R
C20 C 0.1991(13) -0.8513(10) 0.5592(5) 0.070(3) Uani 1 1 d .
H14A H 0.1526 -0.8038 0.5951 0.084 Uiso 1 1 calc R
C21 C -0.0637(6) 0.9747(6) -0.2719(3) 0.0232(13) Uani 1 1 d .
H20A H -0.0462 1.0456 -0.2945 0.028 Uiso 1 1 calc R
H20B H -0.0844 0.9210 -0.3033 0.028 Uiso 1 1 calc R
C22 C -0.1967(6) 1.0262(6) -0.2266(3) 0.0252(13) Uani 1 1 d .
H21A H -0.2206 0.9546 -0.2079 0.030 Uiso 1 1 calc R
H21B H -0.1713 1.0705 -0.1921 0.030 Uiso 1 1 calc R
C23 C -0.3306(6) 1.1149(6) -0.2552(3) 0.0262(14) Uani 1 1 d .
C24 C 0.5619(6) 0.4510(6) -0.2261(3) 0.0232(13) Uani 1 1 d .
H17A H 0.5178 0.3915 -0.2128 0.028 Uiso 1 1 calc R
C25 C 0.7280(6) 0.4130(6) -0.2354(3) 0.0285(14) Uani 1 1 d .
H18A H 0.7579 0.4827 -0.2212 0.034 Uiso 1 1 calc R
H18B H 0.7720 0.3399 -0.2086 0.034 Uiso 1 1 calc R
C26 C 0.7855(7) 0.3807(6) -0.3033(3) 0.0294(15) Uani 1 1 d .
N1 N -0.2425(5) 0.5472(5) -0.0718(3) 0.0246(11) Uani 1 1 d .
N2 N -0.2509(5) 0.9119(5) -0.0674(3) 0.0236(11) Uani 1 1 d .
N3 N 0.6677(6) 0.6633(5) -0.4213(3) 0.0318(13) Uani 1 1 d .
H3B H 0.5855 0.7050 -0.4021 0.038 Uiso 1 1 calc R
N4 N 0.1211(9) -0.8723(8) 0.5147(5) 0.066(2) Uani 1 1 d .
H4B H 0.0276 -0.8390 0.5181 0.080 Uiso 1 1 calc R
Cu1 Cu -0.24849(8) 0.73038(7) -0.07381(4) 0.02591(19) Uani 1 1 d .

loop_
_atom_site_aniso_label
_atom_site_aniso_U_11
_atom_site_aniso_U_22
_atom_site_aniso_U_33
_atom_site_aniso_U_23
_atom_site_aniso_U_13
_atom_site_aniso_U_12
Mo1 0.0117(2) 0.0134(2) 0.0136(2) 0.00003(18) -0.00073(16) -0.00527(17)
Mo2 0.0132(2) 0.0136(2) 0.0133(2) -0.00143(18) -0.00140(17) -0.00570(18)
Mo3 0.0220(3) 0.0264(3) 0.0144(3) -0.0015(2) -0.00252(19) -0.0102(2)
Mo4 0.0153(2) 0.0198(3) 0.0182(3) -0.0035(2) -0.00258(18) -0.00764(19)
Mo5 0.0218(3) 0.0203(3) 0.0162(3) 0.0003(2) 0.00041(19) -0.0108(2)
P1 0.0129(7) 0.0158(7) 0.0162(7) 0.0003(6) -0.0029(5) -0.0028(5)
P2 0.0115(6) 0.0154(7) 0.0167(7) -0.0021(6) -0.0008(5) -0.0037(5)
O1 0.0144(19) 0.020(2) 0.024(2) -0.0009(17) 0.0005(15) -0.0048(16)
OW1 0.040(3) 0.033(3) 0.088(5) 0.003(3) -0.019(3) -0.011(2)
O2 0.0178(19) 0.019(2) 0.022(2) -0.0016(17) -0.0023(15) -0.0051(16)
OW2 0.073(4) 0.074(4) 0.037(3) -0.022(3) -0.002(3) -0.014(3)
OW3 0.031(3) 0.048(3) 0.049(3) -0.006(3) -0.016(2) 0.000(2)
OW4 0.041(3) 0.036(3) 0.041(3) 0.005(2) 0.002(2) -0.006(2)
O4 0.022(2) 0.0147(19) 0.018(2) -0.0033(16) -0.0021(15) -0.0070(16)
O7 0.042(3) 0.045(3) 0.032(3) 0.000(2) -0.002(2) -0.012(2)
O8 0.024(3) 0.041(3) 0.063(4) -0.008(3) 0.004(2) 0.002(2)
O10 0.024(2) 0.029(2) 0.017(2) -0.0011(18) 0.0013(16) -0.0110(18)
O12 0.021(2) 0.029(2) 0.023(2) -0.0019(18) -0.0058(16) -0.0083(17)
O13 0.020(2) 0.020(2) 0.020(2) -0.0031(17) -0.0040(16) -0.0079(16)
O15 0.031(2) 0.026(2) 0.031(3) -0.008(2) -0.0025(19) -0.0121(19)
O16 0.021(2) 0.032(2) 0.032(3) -0.005(2) -0.0016(18) -0.0114(18)
O17 0.0149(19) 0.0163(19) 0.019(2) 0.0002(16) -0.0007(15) -0.0051(15)
O20 0.026(2) 0.023(2) 0.017(2) -0.0019(17) 0.0004(16) -0.0134(17)
O21 0.0139(18) 0.022(2) 0.017(2) -0.0019(16) -0.0004(15) -0.0071(16)
O22 0.019(2) 0.021(2) 0.018(2) -0.0036(16) 0.0034(15) -0.0113(16)
O25 0.027(2) 0.024(2) 0.024(2) 0.0034(18) -0.0038(17) -0.0050(18)
O27 0.0177(19) 0.028(2) 0.012(2) 0.0023(16) -0.0001(15) -0.0147(17)
O28 0.017(2) 0.020(2) 0.027(2) -0.0006(17) 0.0025(16) -0.0071(16)
O36 0.039(3) 0.039(3) 0.031(3) 0.010(2) -0.013(2) -0.017(2)
O1W 0.018(2) 0.034(2) 0.020(2) -0.0002(19) -0.0003(16) -0.0049(18)
O2W 0.047(3) 0.057(3) 0.023(3) 0.003(2) -0.004(2) -0.017(3)
O46 0.0169(19) 0.023(2) 0.019(2) -0.0028(17) -0.0010(15) -0.0108(16)
O47 0.027(2) 0.023(2) 0.022(2) -0.0036(18) -0.0021(17) -0.0086(18)
O48 0.035(3) 0.037(3) 0.027(2) -0.004(2) 0.0084(19) -0.020(2)
O49 0.034(3) 0.042(3) 0.026(3) -0.013(2) 0.0031(19) -0.016(2)
O50 0.041(3) 0.026(2) 0.031(3) 0.002(2) -0.007(2) -0.011(2)
O51 0.026(2) 0.032(3) 0.044(3) 0.006(2) -0.011(2) 0.000(2)
O52 0.026(3) 0.056(3) 0.046(3) -0.015(3) 0.008(2) -0.006(2)
C1 0.025(3) 0.024(3) 0.075(6) 0.007(4) -0.002(3) -0.014(3)
C2 0.018(3) 0.024(3) 0.063(5) 0.004(3) 0.001(3) -0.007(3)
C3 0.021(3) 0.020(3) 0.023(3) 0.002(2) -0.006(2) -0.008(2)
C4 0.019(3) 0.025(3) 0.042(4) 0.001(3) -0.006(3) -0.007(3)
C5 0.026(3) 0.020(3) 0.041(4) 0.002(3) -0.007(3) -0.005(3)
C6 0.019(3) 0.017(3) 0.035(4) -0.002(3) -0.002(2) 0.001(2)
C7 0.019(3) 0.025(3) 0.026(3) 0.003(3) -0.003(2) -0.011(2)
C8 0.017(3) 0.019(3) 0.018(3) 0.000(2) -0.003(2) -0.005(2)
C9 0.020(3) 0.020(3) 0.048(4) -0.004(3) -0.006(3) -0.008(2)
C10 0.026(3) 0.024(3) 0.051(5) -0.005(3) -0.003(3) -0.013(3)
C11 0.022(3) 0.060(5) 0.034(4) -0.005(4) -0.007(3) -0.008(3)
C12 0.024(3) 0.061(5) 0.028(4) -0.020(3) 0.000(3) -0.013(3)
C13 0.022(3) 0.027(3) 0.020(3) 0.001(3) -0.004(2) -0.009(2)
C14 0.022(4) 0.082(6) 0.041(5) -0.027(4) -0.003(3) -0.010(4)
C15 0.035(4) 0.068(6) 0.026(4) -0.015(4) 0.002(3) -0.008(4)
C16 0.067(7) 0.085(8) 0.083(8) 0.026(7) -0.028(6) -0.038(6)
C17 0.071(7) 0.070(6) 0.056(6) -0.005(5) -0.007(5) -0.035(5)
C18 0.070(5) 0.036(4) 0.030(4) 0.014(3) -0.010(4) -0.026(4)
C19 0.081(7) 0.051(5) 0.031(4) 0.005(4) -0.007(4) -0.025(5)
C20 0.084(8) 0.066(7) 0.054(6) 0.009(5) 0.013(5) -0.021(6)
C21 0.017(3) 0.024(3) 0.024(3) 0.010(3) -0.007(2) 0.000(2)
C22 0.018(3) 0.027(3) 0.030(4) 0.002(3) -0.003(2) -0.005(2)
C23 0.023(3) 0.019(3) 0.037(4) -0.003(3) -0.008(3) -0.005(2)
C24 0.019(3) 0.021(3) 0.028(3) 0.007(3) -0.001(2) -0.005(2)
C25 0.022(3) 0.024(3) 0.035(4) -0.006(3) -0.003(3) -0.001(3)
C26 0.028(3) 0.022(3) 0.038(4) -0.005(3) 0.002(3) -0.009(3)
N1 0.030(3) 0.018(3) 0.029(3) 0.007(2) -0.005(2) -0.011(2)
N2 0.025(3) 0.018(3) 0.030(3) -0.001(2) -0.002(2) -0.010(2)
N3 0.027(3) 0.033(3) 0.032(3) -0.003(3) 0.007(2) -0.006(2)
N4 0.060(5) 0.053(5) 0.084(7) 0.030(5) -0.007(5) -0.016(4)
Cu1 0.0349(4) 0.0190(4) 0.0253(4) 0.0001(3) -0.0018(3) -0.0110(3)

loop_
_atom_type_symbol
_atom_type_description
_atom_type_scat_dispersion_real
_atom_type_scat_dispersion_imag
_atom_type_scat_source
O O 0.0106 0.0060 'International Tables Vol C Tables 4.2.6.8 and 6.1.1.4'
P P 0.1023 0.0942 'International Tables Vol C Tables 4.2.6.8 and 6.1.1.4'
Cu Cu 0.3201 1.2651 'International Tables Vol C Tables 4.2.6.8 and 6.1.1.4'
Mo Mo -1.6832 0.6857 'International Tables Vol C Tables 4.2.6.8 and 6.1.1.4'
C C 0.0033 0.0016 'International Tables Vol C Tables 4.2.6.8 and 6.1.1.4'
N N 0.0061 0.0033 'International Tables Vol C Tables 4.2.6.8 and 6.1.1.4'
H H 0.0000 0.0000 'International Tables Vol C Tables 4.2.6.8 and 6.1.1.4'

loop_
_geom_angle_atom_site_label_1
_geom_angle_atom_site_label_2
_geom_angle_atom_site_label_3
_geom_angle
_geom_angle_site_symmetry_3
O25 Mo1 O28 103.3(2) .
O25 Mo1 O22 102.32(19) .
O28 Mo1 O22 97.47(17) .
O25 Mo1 O4 93.79(18) .
O28 Mo1 O4 100.51(17) .
O22 Mo1 O4 152.36(16) .
O25 Mo1 O21 98.36(18) .
O28 Mo1 O21 158.08(17) .
O22 Mo1 O21 74.30(15) .
O4 Mo1 O21 81.30(15) .
O25 Mo1 O17 164.75(17) .
O28 Mo1 O17 85.30(17) .
O22 Mo1 O17 88.80(15) .
O4 Mo1 O17 72.05(15) .
O21 Mo1 O17 74.40(14) .
O47 Mo2 O13 101.59(18) .
O47 Mo2 O20 104.52(19) .
O13 Mo2 O20 97.96(18) .
O47 Mo2 O22 103.77(18) .
O13 Mo2 O22 98.85(18) .
O20 Mo2 O22 143.23(16) .
O47 Mo2 O2 85.35(17) .
O13 Mo2 O2 173.05(16) .
O20 Mo2 O2 80.53(16) .
O22 Mo2 O2 78.86(16) .
O47 Mo2 O21 169.12(16) .
O13 Mo2 O21 86.17(15) .
O20 Mo2 O21 81.67(15) .
O22 Mo2 O21 67.16(14) .
O2 Mo2 O21 86.90(13) .
O36 Mo3 O49 104.0(2) .
O36 Mo3 O12 96.2(2) .
O49 Mo3 O12 101.5(2) .
O36 Mo3 O10 101.0(2) .
O49 Mo3 O10 95.67(19) .
O12 Mo3 O10 151.97(17) .
O36 Mo3 O27 96.3(2) .
O49 Mo3 O27 158.23(19) .
O12 Mo3 O27 83.98(15) .
O10 Mo3 O27 72.32(15) .
O36 Mo3 O46 162.80(19) .
O49 Mo3 O46 89.92(19) .
O12 Mo3 O46 70.75(15) .
O10 Mo3 O46 87.45(15) .
O27 Mo3 O46 71.85(14) .
O15 Mo4 O16 103.6(2) .
O15 Mo4 O12 100.9(2) .
O16 Mo4 O12 99.07(19) .
O15 Mo4 O4 100.11(19) .
O16 Mo4 O4 101.15(19) .
O12 Mo4 O4 146.36(16) .
O15 Mo4 O46 89.29(17) .
O16 Mo4 O46 166.10(18) .
O12 Mo4 O46 72.96(15) .
O4 Mo4 O46 81.37(15) .
O15 Mo4 O17 168.83(17) .
O16 Mo4 O17 86.74(17) .
O12 Mo4 O17 81.34(16) .
O4 Mo4 O17 73.32(14) .
O46 Mo4 O17 80.87(13) .
O48 Mo5 O50 103.0(2) .
O48 Mo5 O20 105.05(19) .
O50 Mo5 O20 99.5(2) .
O48 Mo5 O10 97.38(19) .
O50 Mo5 O10 99.9(2) .
O20 Mo5 O10 146.11(17) .
O48 Mo5 O1 83.80(19) .
O50 Mo5 O1 173.13(19) .
O20 Mo5 O1 79.65(16) .
O10 Mo5 O1 77.86(16) .
O48 Mo5 O27 164.63(18) .
O50 Mo5 O27 86.67(19) .
O20 Mo5 O27 84.78(15) .
O10 Mo5 O27 68.87(15) .
O1 Mo5 O27 86.46(14) .
O2 P1 O17 110.8(2) .
O2 P1 O27 108.8(2) .
O17 P1 O27 111.4(2) .
O2 P1 C21 111.1(3) .
O17 P1 C21 109.0(3) .
O27 P1 C21 105.6(3) .
O1 P2 O46 111.7(2) .
O1 P2 O21 108.2(2) .
O46 P2 O21 111.8(2) .
O1 P2 C24 111.3(3) .
O46 P2 C24 106.4(3) .
O21 P2 C24 107.3(3) .
P2 O1 Mo5 120.4(2) .
H99A OW1 H99B 120.0 .
P1 O2 Mo2 121.5(2) .
H98A OW2 H98B 120.0 .
H99C OW3 H99D 120.0 .
H99E OW4 H99F 120.0 .
Mo4 O4 Mo1 122.1(2) .
Mo3 O10 Mo5 120.8(2) .
Mo4 O12 Mo3 124.3(2) .
P1 O17 Mo4 125.6(2) .
P1 O17 Mo1 128.0(2) .
Mo4 O17 Mo1 92.39(13) .
Mo2 O20 Mo5 150.8(2) .
P2 O21 Mo1 131.7(2) .
P2 O21 Mo2 132.7(2) .
Mo1 O21 Mo2 92.62(13) .
Mo2 O22 Mo1 125.0(2) .
P1 O27 Mo3 128.0(2) .
P1 O27 Mo5 133.6(2) .
Mo3 O27 Mo5 97.78(14) .
Mo1 O28 Cu1 166.8(2) .
Cu1 O1W H99G 119.9 .
Cu1 O1W H99H 120.1 .
H99G O1W H99H 120.0 .
Cu1 O2W H40B 108.9 .
Cu1 O2W H40C 109.4 .
H40B O2W H40C 109.5 .
P2 O46 Mo4 125.9(2) .
P2 O46 Mo3 128.4(2) .
Mo4 O46 Mo3 91.91(13) .
C23 O51 H51A 109.5 .
C26 O52 H52A 109.5 .
N1 C1 C2 124.2(6) .
N1 C1 H1A 117.9 .
C2 C1 H1A 117.9 .
C1 C2 C3 119.7(6) .
C1 C2 H2A 120.1 .
C3 C2 H2A 120.1 .
C4 C3 C2 115.4(6) .
C4 C3 C8 121.7(5) 1_545
C2 C3 C8 122.9(5) 1_545
C5 C4 C3 121.1(6) .
C5 C4 H3A 119.4 .
C3 C4 H3A 119.4 .
N1 C5 C4 123.3(6) .
N1 C5 H4A 118.3 .
C4 C5 H4A 118.3 .
N2 C6 C7 123.3(5) .
N2 C6 H5A 118.3 .
C7 C6 H5A 118.3 .
C6 C7 C8 120.5(5) .
C6 C7 H6A 119.7 .
C8 C7 H6A 119.7 .
C7 C8 C9 115.6(5) .
C7 C8 C3 122.5(5) 1_565
C9 C8 C3 121.8(5) 1_565
C10 C9 C8 120.7(6) .
C10 C9 H7A 119.6 .
C8 C9 H7A 119.6 .
N2 C10 C9 122.9(6) .
N2 C10 H8A 118.6 .
C9 C10 H8A 118.6 .
N3 C11 C12 120.6(6) .
N3 C11 H11A 119.7 .
C12 C11 H11A 119.7 .
C13 C12 C11 119.1(6) .
C13 C12 H10A 120.4 .
C11 C12 H10A 120.4 .
C14 C13 C12 117.4(6) .
C14 C13 C13 121.9(7) 2_764
C12 C13 C13 120.6(7) 2_764
C13 C14 C15 121.7(6) .
C13 C14 H9A 119.2 .
C15 C14 H9A 119.2 .
N3 C15 C14 119.5(7) .
N3 C15 H12A 120.3 .
C14 C15 H12A 120.3 .
C17 C16 N4 119.4(10) .
C17 C16 H13A 120.3 .
N4 C16 H13A 120.3 .
C16 C17 C18 122.1(10) .
C16 C17 H16A 119.0 .
C18 C17 H16A 119.0 .
C19 C18 C17 115.3(9) .
C19 C18 C18 121.7(9) 2_636
C17 C18 C18 123.0(10) 2_636
C20 C19 C18 121.4(9) .
C20 C19 H15A 119.3 .
C18 C19 H15A 119.3 .
N4 C20 C19 120.8(10) .
N4 C20 H14A 119.6 .
C19 C20 H14A 119.6 .
C22 C21 P1 114.4(4) .
C22 C21 H20A 108.7 .
P1 C21 H20A 108.7 .
C22 C21 H20B 108.7 .
P1 C21 H20B 108.7 .
H20A C21 H20B 107.6 .
C23 C22 C21 116.0(5) .
C23 C22 H21A 108.3 .
C21 C22 H21A 108.3 .
C23 C22 H21B 108.3 .
C21 C22 H21B 108.3 .
H21A C22 H21B 107.4 .
O8 C23 O51 123.3(6) .
O8 C23 C22 122.2(6) .
O51 C23 C22 114.5(5) .
C25 C24 P2 118.3(4) .
C25 C24 H17A 120.8 .
P2 C24 H17A 120.8 .
C26 C25 C24 113.9(5) .
C26 C25 H18A 108.8 .
C24 C25 H18A 108.8 .
C26 C25 H18B 108.8 .
C24 C25 H18B 108.8 .
H18A C25 H18B 107.7 .
O7 C26 O52 120.9(6) .
O7 C26 C25 123.9(6) .
O52 C26 C25 115.2(6) .
C5 N1 C1 116.3(5) .
C5 N1 Cu1 120.2(4) .
C1 N1 Cu1 123.5(4) .
C10 N2 C6 116.9(5) .
C10 N2 Cu1 122.8(4) .
C6 N2 Cu1 120.3(4) .
C15 N3 C11 121.7(6) .
C15 N3 H3B 119.2 .
C11 N3 H3B 119.2 .
C20 N4 C16 120.9(9) .
C20 N4 H4B 119.5 .
C16 N4 H4B 119.5 .
O1W Cu1 N1 93.2(2) .
O1W Cu1 N2 91.9(2) .
N1 Cu1 N2 174.8(2) .
O1W Cu1 O2W 177.59(19) .
N1 Cu1 O2W 87.8(2) .
N2 Cu1 O2W 87.1(2) .
O1W Cu1 O28 84.49(15) .
N1 Cu1 O28 88.86(17) .
N2 Cu1 O28 90.90(17) .
O2W Cu1 O28 97.72(17) .

loop_
_geom_bond_atom_site_label_1
_geom_bond_atom_site_label_2
_geom_bond_distance
_geom_bond_site_symmetry_2
Mo1 O25 1.701(4) .
Mo1 O28 1.719(4) .
Mo1 O22 1.914(4) .
Mo1 O4 1.941(4) .
Mo1 O21 2.195(4) .
Mo1 O17 2.355(4) .
Mo2 O47 1.708(4) .
Mo2 O13 1.727(4) .
Mo2 O20 1.881(4) .
Mo2 O22 1.921(4) .
Mo2 O2 2.275(4) .
Mo2 O21 2.500(4) .
Mo3 O36 1.697(5) .
Mo3 O49 1.717(4) .
Mo3 O12 1.919(4) .
Mo3 O10 1.939(4) .
Mo3 O27 2.190(4) .
Mo3 O46 2.397(4) .
Mo4 O15 1.714(4) .
Mo4 O16 1.716(4) .
Mo4 O12 1.908(4) .
Mo4 O4 1.914(4) .
Mo4 O46 2.310(4) .
Mo4 O17 2.319(4) .
Mo5 O48 1.691(4) .
Mo5 O50 1.693(5) .
Mo5 O20 1.909(4) .
Mo5 O10 1.971(4) .
Mo5 O1 2.300(4) .
Mo5 O27 2.321(4) .
P1 O2 1.504(4) .
P1 O17 1.534(4) .
P1 O27 1.543(4) .
P1 C21 1.783(5) .
P2 O1 1.506(4) .
P2 O46 1.534(4) .
P2 O21 1.547(4) .
P2 C24 1.807(6) .
OW1 H99A 0.9000 .
OW1 H99B 0.9000 .
OW2 H98A 0.8998 .
OW2 H98B 0.9001 .
OW3 H99C 0.9001 .
OW3 H99D 0.8999 .
OW4 H99E 0.9000 .
OW4 H99F 0.9000 .
O7 C26 1.210(8) .
O8 C23 1.191(8) .
O28 Cu1 2.402(4) .
O1W Cu1 1.992(4) .
O1W H99G 0.8999 .
O1W H99H 0.8999 .
O2W Cu1 2.030(5) .
O2W H40B 0.8500 .
O2W H40C 0.8501 .
O51 C23 1.322(8) .
O51 H51A 0.8200 .
O52 C26 1.318(8) .
O52 H52A 0.8200 .
C1 N1 1.339(8) .
C1 C2 1.370(9) .
C1 H1A 0.9300 .
C2 C3 1.394(8) .
C2 H2A 0.9300 .
C3 C4 1.386(8) .
C3 C8 1.477(8) 1_545
C4 C5 1.371(9) .
C4 H3A 0.9300 .
C5 N1 1.322(8) .
C5 H4A 0.9300 .
C6 N2 1.335(8) .
C6 C7 1.367(8) .
C6 H5A 0.9300 .
C7 C8 1.382(8) .
C7 H6A 0.9300 .
C8 C9 1.391(8) .
C8 C3 1.477(8) 1_565
C9 C10 1.369(9) .
C9 H7A 0.9300 .
C10 N2 1.331(8) .
C10 H8A 0.9300 .
C11 N3 1.333(9) .
C11 C12 1.380(9) .
C11 H11A 0.9300 .
C12 C13 1.387(8) .
C12 H10A 0.9300 .
C13 C14 1.363(9) .
C13 C13 1.478(11) 2_764
C14 C15 1.372(10) .
C14 H9A 0.9300 .
C15 N3 1.309(9) .
C15 H12A 0.9300 .
C16 C17 1.344(14) .
C16 N4 1.341(14) .
C16 H13A 0.9300 .
C17 C18 1.386(12) .
C17 H16A 0.9300 .
C18 C19 1.373(11) .
C18 C18 1.480(17) 2_636
C19 C20 1.355(14) .
C19 H15A 0.9300 .
C20 N4 1.306(13) .
C20 H14A 0.9300 .
C21 C22 1.512(8) .
C21 H20A 0.9700 .
C21 H20B 0.9700 .
C22 C23 1.500(8) .
C22 H21A 0.9700 .
C22 H21B 0.9700 .
C24 C25 1.530(8) .
C24 H17A 0.9300 .
C25 C26 1.503(9) .
C25 H18A 0.9700 .
C25 H18B 0.9700 .
N1 Cu1 2.017(5) .
N2 Cu1 2.018(5) .
N3 H3B 0.8600 .
N4 H4B 0.8600 .
